data_7719081
loop_
_publ_author_name
'Contini, Laura'
'Turner, Raymond J.'
'Grepioni, Fabrizia'

_publ_section_title
;
 Zinc(II), copper(II) and silver(I) salicylate-metronidazole complexes as
 novel antimicrobial agents.
;
_journal_issue 31
_journal_name_full 'Dalton transactions (Cambridge, England : 2003)'
_journal_page_first 11925
_journal_page_last 11934
_journal_paper_doi 10.1039/d5dt01086a
_journal_volume 54
_journal_year 2025
_chemical_formula_moiety '2(C13 H14 Ag N3 O6)'
_chemical_formula_sum 'C26 H28 Ag2 N6 O12'
_chemical_formula_weight 832.28
_chemical_name_systematic Ag(Sal)(MET)
_space_group_crystal_system monoclinic
_space_group_IT_number 14
_space_group_name_Hall '-P 2ybc'
_space_group_name_H-M_alt 'P 1 21/c 1'
_atom_sites_solution_hydrogens geom
_atom_sites_solution_primary dual
_audit_creation_date 2024-09-10
_audit_creation_method
;
Olex2 1.5
(compiled 2024.02.16 svn.r378c4104 for OlexSys, GUI svn.r6928)
;
_audit_update_record
;
2025-05-05 deposited with the CCDC.	2025-07-10 downloaded from the CCDC.
;
_cell_angle_alpha 90
_cell_angle_beta 91.718(3)
_cell_angle_gamma 90
_cell_formula_units_Z 4
_cell_length_a 7.4945(3)
_cell_length_b 7.4847(2)
_cell_length_c 50.9813(19)
_cell_measurement_reflns_used 5234
_cell_measurement_temperature 298
_cell_measurement_theta_max 26.4310
_cell_measurement_theta_min 2.3850
_cell_volume 2858.46(17)
_computing_cell_refinement 'CrysAlisPro 1.171.43.127a (Rigaku OD, 2024)'
_computing_data_collection 'CrysAlisPro 1.171.43.127a (Rigaku OD, 2024)'
_computing_data_reduction 'CrysAlisPro 1.171.43.127a (Rigaku OD, 2024)'
_computing_molecular_graphics 'Olex2 1.5 (Dolomanov et al., 2009)'
_computing_publication_material 'Olex2 1.5 (Dolomanov et al., 2009)'
_computing_structure_refinement 'SHELXL 2016/6 (Sheldrick, 2015)'
_computing_structure_solution 'SHELXT 2014/5 (Sheldrick, 2014)'
_diffrn_ambient_temperature 298
_diffrn_detector 'CCD plate'
_diffrn_detector_area_resol_mean 16.1385
_diffrn_detector_type Sapphire3
_diffrn_measured_fraction_theta_full 1.000
_diffrn_measured_fraction_theta_max 0.842
_diffrn_measurement_details
;
List of Runs (angles in degrees, time in seconds):

  # Type    Start    End  Width  t~exp~   \w     \q     \k     \f   Frames
#--------------------------------------------------------------------------
  1  \w     39.00  73.50   0.75   22.33    --   17.46 178.00  30.00   46
  2  \w    -26.00  74.50   0.75   22.33    --   17.46   0.00 -60.00  134
  3  \w      8.00  81.50   0.75   22.33    --   17.46  38.00-180.00   98
;
_diffrn_measurement_device 'four-circle diffractometer'
_diffrn_measurement_device_type 'Xcalibur, Sapphire3'
_diffrn_measurement_method '\w scans'
_diffrn_orient_matrix_type 'CrysAlisPro convention (1999,Acta A55,543-557)'
_diffrn_orient_matrix_UB_11 -0.0391940000
_diffrn_orient_matrix_UB_12 0.0521816000
_diffrn_orient_matrix_UB_13 0.0099056000
_diffrn_orient_matrix_UB_21 -0.0861415000
_diffrn_orient_matrix_UB_22 -0.0279539000
_diffrn_orient_matrix_UB_23 -0.0044754000
_diffrn_orient_matrix_UB_31 0.0047961000
_diffrn_orient_matrix_UB_32 -0.0739645000
_diffrn_orient_matrix_UB_33 0.0086821000
_diffrn_radiation_monochromator graphite
_diffrn_radiation_probe x-ray
_diffrn_radiation_type 'Mo K\a'
_diffrn_radiation_wavelength 0.71073
_diffrn_reflns_av_R_equivalents 0.0423
_diffrn_reflns_av_unetI/netI 0.0781
_diffrn_reflns_Laue_measured_fraction_full 1.000
_diffrn_reflns_Laue_measured_fraction_max 0.842
_diffrn_reflns_limit_h_max 9
_diffrn_reflns_limit_h_min -9
_diffrn_reflns_limit_k_max 10
_diffrn_reflns_limit_k_min -5
_diffrn_reflns_limit_l_max 69
_diffrn_reflns_limit_l_min -42
_diffrn_reflns_number 12721
_diffrn_reflns_point_group_measured_fraction_full 1.000
_diffrn_reflns_point_group_measured_fraction_max 0.842
_diffrn_reflns_theta_full 25.242
_diffrn_reflns_theta_max 29.360
_diffrn_reflns_theta_min 2.398
_diffrn_source 'fine-focus sealed X-ray tube'
_diffrn_source_type 'Enhance (Mo) X-ray Source'
_exptl_absorpt_coefficient_mu 1.448
_exptl_absorpt_correction_T_max 1.00000
_exptl_absorpt_correction_T_min 0.91644
_exptl_absorpt_correction_type multi-scan
_exptl_absorpt_process_details
;
CrysAlisPro 1.171.43.127a (Rigaku Oxford Diffraction, 2024)
Empirical absorption correction using spherical harmonics,
implemented in SCALE3 ABSPACK scaling algorithm.
;
_exptl_crystal_colour 'clear light colourless'
_exptl_crystal_colour_lustre clear
_exptl_crystal_colour_modifier light
_exptl_crystal_colour_primary colourless
_exptl_crystal_density_diffrn 1.934
_exptl_crystal_description plate
_exptl_crystal_F_000 1664
_exptl_crystal_preparation 'Recrystallization of powder from acetone'
_exptl_crystal_recrystallization_method 'Recrystallization from acetone'
_exptl_crystal_size_max 0.2
_exptl_crystal_size_mid 0.1
_exptl_crystal_size_min 0.05
_refine_diff_density_max 0.841
_refine_diff_density_min -0.683
_refine_diff_density_rms 0.097
_refine_ls_extinction_method none
_refine_ls_goodness_of_fit_ref 1.137
_refine_ls_hydrogen_treatment constr
_refine_ls_matrix_type full
_refine_ls_number_parameters 421
_refine_ls_number_reflns 6639
_refine_ls_number_restraints 0
_refine_ls_restrained_S_all 1.137
_refine_ls_R_factor_all 0.1038
_refine_ls_R_factor_gt 0.0657
_refine_ls_shift/su_max 0.001
_refine_ls_shift/su_mean 0.000
_refine_ls_structure_factor_coef Fsqd
_refine_ls_weighting_details 'w=1/[\s^2^(Fo^2^)+(0.0334P)^2^] where P=(Fo^2^+2Fc^2^)/3'
_refine_ls_weighting_scheme calc
_refine_ls_wR_factor_gt 0.1097
_refine_ls_wR_factor_ref 0.1227
_reflns_Friedel_coverage 0.000
_reflns_number_gt 4577
_reflns_number_total 6639
_reflns_threshold_expression 'I > 2\s(I)'
_cod_data_source_file d5dt01086a2.cif
_cod_data_source_block exp_4540-coll_auto
_cod_depositor_comments 'Adding full bibliography for 7719080--7719084.cif.'
_cod_database_code 7719081
_shelx_shelxl_version_number 2016/6
_chemical_oxdiff_formula 'C13 H14 N3 O10 Ag1'
_shelx_space_group_comment
;
The symmetry employed for this shelxl refinement is uniquely defined
by the following loop, which should always be used as a source of
symmetry information in preference to the above space-group names.
They are only intended as comments.
;
_shelx_estimated_absorpt_t_max 0.931
_shelx_estimated_absorpt_t_min 0.761
_olex2_refinement_description
;
1. Fixed Uiso
 At 1.2 times of:
  All C(H) groups, All C(H,H) groups
 At 1.5 times of:
  All C(H,H,H) groups, All O(H) groups
2.a Secondary CH2 refined with riding coordinates:
 C00Z(H00A,H00F), C011(H01A,H01B), C018(H01F,H01G), C01A(H01K,H01L)
2.b Aromatic/amide H refined with riding coordinates:
 C00O(H00O), C00T(H00T), C00W(H00W), C00X(H00X), C00Y(H00Y), C010(H010),
 C013(H013), C014(H014), C015(H015), C017(H017)
2.c Idealised Me refined as rotating group:
 C016(H01C,H01D,H01E), C019(H01H,H01I,H01J)
2.d Idealised tetrahedral OH refined as rotating group:
 O00B(H00B), O00C(H00C), O00D(H00D), O00E(H00E)
;
_olex2_submission_special_instructions 'No special instructions were received'
_oxdiff_exptl_absorpt_empirical_details
;
Empirical correction (ABSPACK) includes:
- Absorption correction using spherical harmonics
- Frame scaling
;
_oxdiff_exptl_absorpt_empirical_full_max 1.137
_oxdiff_exptl_absorpt_empirical_full_min 0.892

loop_
_space_group_symop_operation_xyz
'x, y, z'
'-x, y+1/2, -z+1/2'
'-x, -y, -z'
'x, -y-1/2, z-1/2'

loop_
_atom_site_label
_atom_site_type_symbol
_atom_site_fract_x
_atom_site_fract_y
_atom_site_fract_z
_atom_site_U_iso_or_equiv
_atom_site_adp_type
_atom_site_occupancy
_atom_site_site_symmetry_order
_atom_site_calc_flag
_atom_site_refinement_flags_posn
_atom_site_refinement_flags_adp
_atom_site_refinement_flags_occupancy
_atom_site_disorder_assembly
_atom_site_disorder_group
Ag01 Ag 0.48022(6) -0.33959(6) 0.40587(2) 0.04832(16) Uani 1 1 d . . . . .
Ag02 Ag 0.23936(6) 0.37257(7) 0.34459(2) 0.05428(17) Uani 1 1 d . . . . .
O003 O 0.3354(5) -0.0837(4) 0.40570(7) 0.0408(10) Uani 1 1 d . . . . .
O004 O 0.4315(5) -0.0813(5) 0.44702(7) 0.0445(10) Uani 1 1 d . . . . .
N005 N 0.6479(5) -0.5559(5) 0.42113(8) 0.0321(10) Uani 1 1 d . . . . .
O006 O 0.4912(5) 0.4795(6) 0.31466(8) 0.0518(11) Uani 1 1 d . . . . .
O007 O 0.4995(5) 0.5127(5) 0.35783(7) 0.0478(10) Uani 1 1 d . . . . .
N008 N -0.1630(6) 0.0970(5) 0.29786(8) 0.0312(10) Uani 1 1 d . . . . .
N009 N 0.0187(6) 0.2177(5) 0.32776(8) 0.0324(10) Uani 1 1 d . . . . .
N00A N 0.7873(5) -0.7270(5) 0.45051(8) 0.0284(10) Uani 1 1 d . . . . .
O00B O 0.1678(6) 0.1783(5) 0.38651(8) 0.0572(12) Uani 1 1 d . . . . .
H00B H 0.207209 0.076223 0.387338 0.086 Uiso 1 1 calc R U . . .
O00C O 0.6239(6) -0.7935(6) 0.50274(8) 0.0580(12) Uani 1 1 d . . . . .
H00C H 0.606941 -0.824290 0.517894 0.087 Uiso 1 1 calc R U . . .
O00D O 0.7378(7) 0.5712(7) 0.28756(7) 0.0637(13) Uani 1 1 d . . . . .
H00D H 0.639895 0.532447 0.291527 0.096 Uiso 1 1 calc R U . . .
O00E O -0.2322(7) 0.3111(6) 0.24934(8) 0.0683(14) Uani 1 1 d . . . . .
H00E H -0.242647 0.391812 0.260059 0.102 Uiso 1 1 calc R U . . .
O00F O -0.4774(6) 0.0474(7) 0.34804(9) 0.0740(15) Uani 1 1 d . . . . .
C00G C 0.3550(7) -0.0094(7) 0.42817(10) 0.0303(12) Uani 1 1 d . . . . .
O00H O 0.9101(6) -1.0759(5) 0.44089(10) 0.0691(14) Uani 1 1 d . . . . .
O00I O 0.7876(7) -1.0664(6) 0.40224(10) 0.0757(15) Uani 1 1 d . . . . .
C00J C 0.2838(6) 0.1754(6) 0.43047(10) 0.0282(11) Uani 1 1 d . . . . .
N00K N -0.4226(6) 0.0334(7) 0.32565(11) 0.0474(13) Uani 1 1 d . . . . .
N00L N 0.8233(7) -1.0002(6) 0.42341(11) 0.0471(13) Uani 1 1 d . . . . .
O00M O -0.5059(6) -0.0333(7) 0.30747(10) 0.0751(15) Uani 1 1 d . . . . .
C00N C -0.2452(7) 0.0959(6) 0.32153(10) 0.0314(12) Uani 1 1 d . . . . .
C00O C 0.8490(7) 0.6569(7) 0.35599(11) 0.0382(13) Uani 1 1 d . . . . .
H00O H 0.799386 0.645190 0.372410 0.046 Uiso 1 1 calc R U . . .
C00P C 0.7659(7) -0.8235(7) 0.42747(11) 0.0349(13) Uani 1 1 d . . . . .
C00Q C 0.7146(7) -0.5670(6) 0.44593(10) 0.0283(11) Uani 1 1 d . . . . .
C00R C 0.5681(7) 0.5281(7) 0.33609(11) 0.0354(13) Uani 1 1 d . . . . .
C00S C 0.7531(7) 0.6048(6) 0.33391(10) 0.0292(11) Uani 1 1 d . . . . .
C00T C -0.1332(7) 0.1689(7) 0.33960(10) 0.0345(12) Uani 1 1 d . . . . .
H00T H -0.156202 0.183610 0.357294 0.041 Uiso 1 1 calc R U . . .
C00U C -0.0015(7) 0.1724(7) 0.30266(10) 0.0331(12) Uani 1 1 d . . . . .
C00V C 0.1968(7) 0.2608(7) 0.40976(10) 0.0330(12) Uani 1 1 d . . . . .
C00W C 0.6782(7) -0.7163(7) 0.41024(10) 0.0345(13) Uani 1 1 d . . . . .
H00W H 0.643436 -0.748593 0.393228 0.041 Uiso 1 1 calc R U . . .
C00X C 0.3103(7) 0.2689(7) 0.45420(11) 0.0366(13) Uani 1 1 d . . . . .
H00X H 0.368574 0.214051 0.468403 0.044 Uiso 1 1 calc R U . . .
C00Y C 1.0188(8) 0.7265(7) 0.35391(13) 0.0465(16) Uani 1 1 d . . . . .
H00Y H 1.081721 0.764665 0.368881 0.056 Uiso 1 1 calc R U . . .
C00Z C -0.2261(8) 0.0287(8) 0.27193(10) 0.0458(15) Uani 1 1 d . . . . .
H00A H -0.297683 -0.077536 0.274453 0.055 Uiso 1 1 calc R U . . .
H00F H -0.123869 -0.004867 0.261807 0.055 Uiso 1 1 calc R U . . .
C010 C 1.0956(8) 0.7396(7) 0.32955(14) 0.0520(17) Uani 1 1 d . . . . .
H010 H 1.210550 0.784985 0.328266 0.062 Uiso 1 1 calc R U . . .
C011 C 0.8748(7) -0.7830(8) 0.47528(10) 0.0434(15) Uani 1 1 d . . . . .
H01A H 0.913080 -0.677234 0.484890 0.052 Uiso 1 1 calc R U . . .
H01B H 0.980834 -0.851099 0.471330 0.052 Uiso 1 1 calc R U . . .
C012 C 0.8304(8) 0.6200(7) 0.30948(11) 0.0400(14) Uani 1 1 d . . . . .
C013 C 0.1336(7) 0.4355(8) 0.41240(12) 0.0428(14) Uani 1 1 d . . . . .
H013 H 0.073060 0.491992 0.398540 0.051 Uiso 1 1 calc R U . . .
C014 C 0.1628(8) 0.5210(7) 0.43570(13) 0.0484(16) Uani 1 1 d . . . . .
H014 H 0.121687 0.637468 0.437515 0.058 Uiso 1 1 calc R U . . .
C015 C 1.0024(8) 0.6859(7) 0.30738(12) 0.0474(15) Uani 1 1 d . . . . .
H015 H 1.054045 0.693531 0.291061 0.057 Uiso 1 1 calc R U . . .
C016 C 0.7096(8) -0.4219(7) 0.46534(10) 0.0416(14) Uani 1 1 d . . . . .
H01C H 0.827639 -0.374465 0.468199 0.062 Uiso 1 1 calc R U . . .
H01D H 0.666475 -0.467457 0.481573 0.062 Uiso 1 1 calc R U . . .
H01E H 0.631540 -0.328968 0.458928 0.062 Uiso 1 1 calc R U . . .
C017 C 0.2496(8) 0.4424(8) 0.45635(12) 0.0485(16) Uani 1 1 d . . . . .
H017 H 0.268301 0.505099 0.471941 0.058 Uiso 1 1 calc R U . . .
C018 C 0.7594(8) -0.8943(8) 0.49268(12) 0.0466(15) Uani 1 1 d . . . . .
H01F H 0.708761 -0.993094 0.482644 0.056 Uiso 1 1 calc R U . . .
H01G H 0.832167 -0.943539 0.506988 0.056 Uiso 1 1 calc R U . . .
C019 C 0.1386(8) 0.1969(8) 0.28282(11) 0.0504(16) Uani 1 1 d . . . . .
H01H H 0.201432 0.086501 0.280570 0.076 Uiso 1 1 calc R U . . .
H01I H 0.220958 0.287639 0.288739 0.076 Uiso 1 1 calc R U . . .
H01J H 0.083618 0.232477 0.266392 0.076 Uiso 1 1 calc R U . . .
C01A C -0.3355(9) 0.1647(9) 0.25671(12) 0.0584(18) Uani 1 1 d . . . . .
H01K H -0.387647 0.108751 0.241120 0.070 Uiso 1 1 calc R U . . .
H01L H -0.432249 0.205926 0.267392 0.070 Uiso 1 1 calc R U . . .

loop_
_atom_site_aniso_label
_atom_site_aniso_U_11
_atom_site_aniso_U_22
_atom_site_aniso_U_33
_atom_site_aniso_U_23
_atom_site_aniso_U_13
_atom_site_aniso_U_12
Ag01 0.0548(3) 0.0340(2) 0.0563(3) 0.0027(2) 0.0047(2) 0.0144(2)
Ag02 0.0384(3) 0.0638(3) 0.0603(3) 0.0031(3) -0.0035(2) -0.0209(2)
O003 0.058(3) 0.033(2) 0.032(2) -0.0030(18) 0.0019(18) 0.0107(19)
O004 0.055(3) 0.041(2) 0.038(2) 0.0116(19) 0.0053(19) 0.014(2)
N005 0.030(2) 0.035(2) 0.032(2) 0.003(2) 0.0098(19) 0.006(2)
O006 0.040(2) 0.066(3) 0.049(2) -0.008(2) -0.007(2) -0.013(2)
O007 0.038(2) 0.058(3) 0.048(2) 0.006(2) 0.007(2) -0.012(2)
N008 0.035(3) 0.029(2) 0.029(2) 0.000(2) -0.002(2) 0.002(2)
N009 0.029(2) 0.035(2) 0.033(2) 0.006(2) 0.000(2) -0.003(2)
N00A 0.027(2) 0.026(2) 0.033(2) 0.004(2) 0.0106(19) -0.0014(19)
O00B 0.076(3) 0.048(3) 0.047(2) 0.003(2) -0.020(2) 0.008(2)
O00C 0.070(3) 0.056(3) 0.049(3) 0.010(2) 0.015(2) 0.012(2)
O00D 0.080(4) 0.080(3) 0.030(2) -0.005(2) 0.003(2) -0.009(3)
O00E 0.101(4) 0.062(3) 0.042(3) 0.004(2) 0.010(3) 0.005(3)
O00F 0.052(3) 0.109(4) 0.061(3) 0.005(3) 0.023(2) -0.020(3)
C00G 0.028(3) 0.029(3) 0.034(3) 0.008(3) 0.010(2) 0.001(2)
O00H 0.070(3) 0.038(2) 0.101(4) 0.013(3) 0.024(3) 0.023(2)
O00I 0.103(4) 0.048(3) 0.077(3) -0.029(3) 0.024(3) 0.006(3)
C00J 0.021(3) 0.030(3) 0.035(3) 0.008(2) 0.011(2) -0.002(2)
N00K 0.029(3) 0.046(3) 0.068(4) 0.013(3) 0.004(3) -0.005(2)
N00L 0.045(3) 0.029(2) 0.069(4) 0.000(3) 0.026(3) 0.000(2)
O00M 0.043(3) 0.089(4) 0.093(4) -0.001(3) -0.009(3) -0.032(3)
C00N 0.028(3) 0.030(3) 0.037(3) 0.004(2) 0.004(2) 0.000(2)
C00O 0.038(3) 0.034(3) 0.043(3) -0.001(3) 0.002(3) -0.004(3)
C00P 0.028(3) 0.028(3) 0.049(3) 0.002(3) 0.014(2) 0.002(2)
C00Q 0.026(3) 0.023(2) 0.036(3) 0.002(2) 0.013(2) 0.000(2)
C00R 0.033(3) 0.031(3) 0.042(3) 0.005(3) -0.003(3) 0.005(3)
C00S 0.032(3) 0.019(2) 0.036(3) -0.001(2) 0.001(2) 0.002(2)
C00T 0.029(3) 0.038(3) 0.036(3) 0.000(3) 0.009(2) -0.004(3)
C00U 0.028(3) 0.031(3) 0.041(3) 0.009(3) 0.003(2) 0.003(2)
C00V 0.030(3) 0.033(3) 0.036(3) 0.002(3) 0.005(2) -0.002(2)
C00W 0.040(3) 0.033(3) 0.031(3) -0.012(3) 0.015(2) 0.000(3)
C00X 0.030(3) 0.038(3) 0.042(3) -0.008(3) 0.015(2) -0.006(3)
C00Y 0.036(4) 0.040(3) 0.063(4) -0.001(3) -0.017(3) -0.010(3)
C00Z 0.054(4) 0.046(3) 0.038(3) -0.013(3) -0.003(3) -0.009(3)
C010 0.026(3) 0.035(3) 0.096(5) 0.014(4) 0.012(4) 0.002(3)
C011 0.036(3) 0.050(3) 0.044(3) 0.014(3) 0.000(3) 0.006(3)
C012 0.047(4) 0.036(3) 0.037(3) -0.003(3) 0.000(3) 0.006(3)
C013 0.033(3) 0.046(3) 0.050(4) 0.015(3) 0.006(3) 0.001(3)
C014 0.036(4) 0.028(3) 0.082(5) 0.005(3) 0.015(3) 0.005(3)
C015 0.048(4) 0.046(4) 0.049(4) 0.012(3) 0.017(3) 0.008(3)
C016 0.051(4) 0.032(3) 0.041(3) 0.001(3) 0.005(3) 0.005(3)
C017 0.054(4) 0.039(3) 0.054(4) -0.013(3) 0.024(3) -0.008(3)
C018 0.042(4) 0.047(3) 0.052(4) 0.014(3) 0.015(3) 0.010(3)
C019 0.041(4) 0.063(4) 0.048(4) -0.002(3) 0.013(3) -0.005(3)
C01A 0.057(4) 0.072(5) 0.045(4) -0.003(4) -0.012(3) 0.007(4)

loop_
_atom_type_symbol
_atom_type_description
_atom_type_scat_dispersion_real
_atom_type_scat_dispersion_imag
_atom_type_scat_source
C C 0.0033 0.0016 'International Tables Vol C Tables 4.2.6.8 and 6.1.1.4'
H H 0.0000 0.0000 'International Tables Vol C Tables 4.2.6.8 and 6.1.1.4'
O O 0.0106 0.0060 'International Tables Vol C Tables 4.2.6.8 and 6.1.1.4'
N N 0.0061 0.0033 'International Tables Vol C Tables 4.2.6.8 and 6.1.1.4'
Ag Ag -0.8971 1.1015 'International Tables Vol C Tables 4.2.6.8 and 6.1.1.4'

loop_
_geom_angle_atom_site_label_1
_geom_angle_atom_site_label_2
_geom_angle_atom_site_label_3
_geom_angle
_geom_angle_site_symmetry_1
_geom_angle_site_symmetry_3
_geom_angle_publ_flag
N005 Ag01 O003 157.98(14) . . ?
O007 Ag02 O006 53.48(12) . . ?
N009 Ag02 O006 119.43(14) . . ?
N009 Ag02 O007 171.06(16) . . ?
C00G O003 Ag01 109.4(3) . . ?
C00Q N005 Ag01 125.0(3) . . ?
C00W N005 Ag01 128.2(3) . . ?
C00W N005 C00Q 105.7(4) . . ?
C00R O006 Ag02 84.3(3) . . ?
C00R O007 Ag02 98.6(3) . . ?
C00N N008 C00Z 130.0(5) . . ?
C00U N008 C00N 105.5(4) . . ?
C00U N008 C00Z 124.5(5) . . ?
C00T N009 Ag02 127.4(3) . . ?
C00U N009 Ag02 125.4(4) . . ?
C00U N009 C00T 106.7(4) . . ?
C00P N00A C011 128.3(4) . . ?
C00Q N00A C00P 106.5(4) . . ?
C00Q N00A C011 125.3(4) . . ?
C00V O00B H00B 109.5 . . ?
C018 O00C H00C 109.5 . . ?
C012 O00D H00D 109.5 . . ?
C01A O00E H00E 109.5 . . ?
O003 C00G C00J 116.3(4) . . ?
O004 C00G O003 123.3(5) . . ?
O004 C00G C00J 120.4(5) . . ?
C00V C00J C00G 122.1(5) . . ?
C00V C00J C00X 118.6(5) . . ?
C00X C00J C00G 119.2(5) . . ?
O00F N00K C00N 116.5(5) . . ?
O00M N00K O00F 124.6(5) . . ?
O00M N00K C00N 118.9(5) . . ?
O00H N00L C00P 119.0(5) . . ?
O00I N00L O00H 123.8(5) . . ?
O00I N00L C00P 117.1(6) . . ?
N008 C00N N00K 125.1(5) . . ?
C00T C00N N008 108.2(5) . . ?
C00T C00N N00K 126.6(5) . . ?
C00S C00O H00O 119.9 . . ?
C00S C00O C00Y 120.3(5) . . ?
C00Y C00O H00O 119.9 . . ?
N00A C00P N00L 125.9(5) . . ?
C00W C00P N00A 106.5(4) . . ?
C00W C00P N00L 127.6(5) . . ?
N005 C00Q C016 124.7(4) . . ?
N00A C00Q N005 111.0(4) . . ?
N00A C00Q C016 124.3(5) . . ?
O006 C00R C00S 116.0(5) . . ?
O007 C00R O006 123.5(5) . . ?
O007 C00R C00S 120.5(5) . . ?
C00O C00S C00R 120.5(5) . . ?
C00O C00S C012 119.2(5) . . ?
C012 C00S C00R 120.3(5) . . ?
N009 C00T H00T 125.7 . . ?
C00N C00T N009 108.7(5) . . ?
C00N C00T H00T 125.7 . . ?
N008 C00U C019 125.0(5) . . ?
N009 C00U N008 110.9(4) . . ?
N009 C00U C019 124.1(5) . . ?
O00B C00V C00J 121.3(5) . . ?
O00B C00V C013 117.8(5) . . ?
C00J C00V C013 120.8(5) . . ?
N005 C00W C00P 110.4(5) . . ?
N005 C00W H00W 124.8 . . ?
C00P C00W H00W 124.8 . . ?
C00J C00X H00X 120.1 . . ?
C017 C00X C00J 119.8(5) . . ?
C017 C00X H00X 120.1 . . ?
C00O C00Y H00Y 119.9 . . ?
C00O C00Y C010 120.2(5) . . ?
C010 C00Y H00Y 119.9 . . ?
N008 C00Z H00A 109.1 . . ?
N008 C00Z H00F 109.1 . . ?
N008 C00Z C01A 112.4(5) . . ?
H00A C00Z H00F 107.9 . . ?
C01A C00Z H00A 109.1 . . ?
C01A C00Z H00F 109.1 . . ?
C00Y C010 H010 119.9 . . ?
C015 C010 C00Y 120.1(6) . . ?
C015 C010 H010 119.9 . . ?
N00A C011 H01A 108.6 . . ?
N00A C011 H01B 108.6 . . ?
N00A C011 C018 114.5(4) . . ?
H01A C011 H01B 107.6 . . ?
C018 C011 H01A 108.6 . . ?
C018 C011 H01B 108.6 . . ?
O00D C012 C00S 120.1(5) . . ?
O00D C012 C015 119.3(5) . . ?
C015 C012 C00S 120.7(5) . . ?
C00V C013 H013 120.7 . . ?
C014 C013 C00V 118.5(5) . . ?
C014 C013 H013 120.7 . . ?
C013 C014 H014 118.8 . . ?
C017 C014 C013 122.3(5) . . ?
C017 C014 H014 118.8 . . ?
C010 C015 C012 119.5(6) . . ?
C010 C015 H015 120.3 . . ?
C012 C015 H015 120.3 . . ?
C00Q C016 H01C 109.5 . . ?
C00Q C016 H01D 109.5 . . ?
C00Q C016 H01E 109.5 . . ?
H01C C016 H01D 109.5 . . ?
H01C C016 H01E 109.5 . . ?
H01D C016 H01E 109.5 . . ?
C00X C017 H017 120.1 . . ?
C014 C017 C00X 119.9(6) . . ?
C014 C017 H017 120.1 . . ?
O00C C018 C011 111.0(5) . . ?
O00C C018 H01F 109.4 . . ?
O00C C018 H01G 109.4 . . ?
C011 C018 H01F 109.4 . . ?
C011 C018 H01G 109.4 . . ?
H01F C018 H01G 108.0 . . ?
C00U C019 H01H 109.5 . . ?
C00U C019 H01I 109.5 . . ?
C00U C019 H01J 109.5 . . ?
H01H C019 H01I 109.5 . . ?
H01H C019 H01J 109.5 . . ?
H01I C019 H01J 109.5 . . ?
O00E C01A C00Z 111.7(5) . . ?
O00E C01A H01K 109.3 . . ?
O00E C01A H01L 109.3 . . ?
C00Z C01A H01K 109.3 . . ?
C00Z C01A H01L 109.3 . . ?
H01K C01A H01L 107.9 . . ?

loop_
_geom_bond_atom_site_label_1
_geom_bond_atom_site_label_2
_geom_bond_distance
_geom_bond_site_symmetry_2
_geom_bond_publ_flag
Ag01 O003 2.201(3) . ?
Ag01 N005 2.179(4) . ?
Ag02 O006 2.589(4) . ?
Ag02 O007 2.298(4) . ?
Ag02 N009 2.175(4) . ?
O003 C00G 1.278(6) . ?
O004 C00G 1.228(6) . ?
N005 C00Q 1.348(6) . ?
N005 C00W 1.345(6) . ?
O006 C00R 1.273(6) . ?
O007 C00R 1.241(6) . ?
N008 C00N 1.372(6) . ?
N008 C00U 1.351(6) . ?
N008 C00Z 1.482(6) . ?
N009 C00T 1.354(6) . ?
N009 C00U 1.328(6) . ?
N00A C00P 1.384(6) . ?
N00A C00Q 1.333(6) . ?
N00A C011 1.466(6) . ?
O00B H00B 0.8200 . ?
O00B C00V 1.348(6) . ?
O00C H00C 0.8200 . ?
O00C C018 1.377(6) . ?
O00D H00D 0.8200 . ?
O00D C012 1.349(6) . ?
O00E H00E 0.8200 . ?
O00E C01A 1.400(7) . ?
O00F N00K 1.229(6) . ?
C00G C00J 1.489(7) . ?
O00H N00L 1.226(6) . ?
O00I N00L 1.211(6) . ?
C00J C00V 1.381(7) . ?
C00J C00X 1.406(7) . ?
N00K O00M 1.210(6) . ?
N00K C00N 1.430(7) . ?
N00L C00P 1.407(6) . ?
C00N C00T 1.344(7) . ?
C00O H00O 0.9300 . ?
C00O C00S 1.374(7) . ?
C00O C00Y 1.382(7) . ?
C00P C00W 1.346(7) . ?
C00Q C016 1.471(7) . ?
C00R C00S 1.508(7) . ?
C00S C012 1.394(7) . ?
C00T H00T 0.9300 . ?
C00U C019 1.491(7) . ?
C00V C013 1.398(7) . ?
C00W H00W 0.9300 . ?
C00X H00X 0.9300 . ?
C00X C017 1.381(7) . ?
C00Y H00Y 0.9300 . ?
C00Y C010 1.388(8) . ?
C00Z H00A 0.9700 . ?
C00Z H00F 0.9700 . ?
C00Z C01A 1.507(8) . ?
C010 H010 0.9300 . ?
C010 C015 1.371(8) . ?
C011 H01A 0.9700 . ?
C011 H01B 0.9700 . ?
C011 C018 1.509(7) . ?
C012 C015 1.387(8) . ?
C013 H013 0.9300 . ?
C013 C014 1.361(8) . ?
C014 H014 0.9300 . ?
C014 C017 1.355(8) . ?
C015 H015 0.9300 . ?
C016 H01C 0.9600 . ?
C016 H01D 0.9600 . ?
C016 H01E 0.9600 . ?
C017 H017 0.9300 . ?
C018 H01F 0.9700 . ?
C018 H01G 0.9700 . ?
C019 H01H 0.9600 . ?
C019 H01I 0.9600 . ?
C019 H01J 0.9600 . ?
C01A H01K 0.9700 . ?
C01A H01L 0.9700 . ?

loop_
_geom_torsion_atom_site_label_1
_geom_torsion_atom_site_label_2
_geom_torsion_atom_site_label_3
_geom_torsion_atom_site_label_4
_geom_torsion
_geom_torsion_site_symmetry_1
_geom_torsion_site_symmetry_2
_geom_torsion_site_symmetry_3
_geom_torsion_site_symmetry_4
_geom_torsion_publ_flag
Ag01 O003 C00G O004 -5.4(6) . . . . ?
Ag01 O003 C00G C00J 172.8(3) . . . . ?
Ag01 N005 C00Q N00A 170.0(3) . . . . ?
Ag01 N005 C00Q C016 -10.5(7) . . . . ?
Ag01 N005 C00W C00P -170.1(3) . . . . ?
Ag02 O006 C00R O007 -2.5(5) . . . . ?
Ag02 O006 C00R C00S 176.6(4) . . . . ?
Ag02 O007 C00R O006 2.8(6) . . . . ?
Ag02 O007 C00R C00S -176.2(4) . . . . ?
Ag02 N009 C00T C00N 171.7(3) . . . . ?
Ag02 N009 C00U N008 -172.0(3) . . . . ?
Ag02 N009 C00U C019 9.9(7) . . . . ?
O003 C00G C00J C00V 1.7(7) . . . . ?
O003 C00G C00J C00X -176.2(5) . . . . ?
O004 C00G C00J C00V -179.9(5) . . . . ?
O004 C00G C00J C00X 2.1(7) . . . . ?
O006 C00R C00S C00O -178.3(5) . . . . ?
O006 C00R C00S C012 0.2(7) . . . . ?
O007 C00R C00S C00O 0.7(8) . . . . ?
O007 C00R C00S C012 179.3(5) . . . . ?
N008 C00N C00T N009 0.4(6) . . . . ?
N008 C00Z C01A O00E 67.0(7) . . . . ?
N00A C00P C00W N005 1.6(6) . . . . ?
N00A C011 C018 O00C -69.2(7) . . . . ?
O00B C00V C013 C014 -179.6(5) . . . . ?
O00D C012 C015 C010 178.5(5) . . . . ?
O00F N00K C00N N008 -177.7(5) . . . . ?
O00F N00K C00N C00T -0.3(8) . . . . ?
C00G C00J C00V O00B 1.8(8) . . . . ?
C00G C00J C00V C013 -179.1(5) . . . . ?
C00G C00J C00X C017 178.1(5) . . . . ?
O00H N00L C00P N00A -4.8(8) . . . . ?
O00H N00L C00P C00W 176.3(5) . . . . ?
O00I N00L C00P N00A 177.4(5) . . . . ?
O00I N00L C00P C00W -1.5(8) . . . . ?
C00J C00V C013 C014 1.2(8) . . . . ?
C00J C00X C017 C014 0.8(8) . . . . ?
N00K C00N C00T N009 -177.4(5) . . . . ?
N00L C00P C00W N005 -179.3(5) . . . . ?
O00M N00K C00N N008 4.3(8) . . . . ?
O00M N00K C00N C00T -178.3(5) . . . . ?
C00N N008 C00U N009 -0.2(6) . . . . ?
C00N N008 C00U C019 177.9(5) . . . . ?
C00N N008 C00Z C01A 86.8(7) . . . . ?
C00O C00S C012 O00D -179.4(5) . . . . ?
C00O C00S C012 C015 0.3(8) . . . . ?
C00O C00Y C010 C015 0.9(9) . . . . ?
C00P N00A C00Q N005 -0.1(6) . . . . ?
C00P N00A C00Q C016 -179.6(5) . . . . ?
C00P N00A C011 C018 -82.0(7) . . . . ?
C00Q N005 C00W C00P -1.7(6) . . . . ?
C00Q N00A C00P N00L 179.9(5) . . . . ?
C00Q N00A C00P C00W -0.9(6) . . . . ?
C00Q N00A C011 C018 99.4(6) . . . . ?
C00R C00S C012 O00D 2.1(8) . . . . ?
C00R C00S C012 C015 -178.2(5) . . . . ?
C00S C00O C00Y C010 -1.8(8) . . . . ?
C00S C012 C015 C010 -1.2(8) . . . . ?
C00T N009 C00U N008 0.5(6) . . . . ?
C00T N009 C00U C019 -177.7(5) . . . . ?
C00U N008 C00N N00K 177.7(5) . . . . ?
C00U N008 C00N C00T -0.1(5) . . . . ?
C00U N008 C00Z C01A -95.0(6) . . . . ?
C00U N009 C00T C00N -0.5(6) . . . . ?
C00V C00J C00X C017 0.0(7) . . . . ?
C00V C013 C014 C017 -0.4(9) . . . . ?
C00W N005 C00Q N00A 1.1(6) . . . . ?
C00W N005 C00Q C016 -179.5(5) . . . . ?
C00X C00J C00V O00B 179.8(5) . . . . ?
C00X C00J C00V C013 -1.1(7) . . . . ?
C00Y C00O C00S C00R 179.7(5) . . . . ?
C00Y C00O C00S C012 1.2(8) . . . . ?
C00Y C010 C015 C012 0.6(9) . . . . ?
C00Z N008 C00N N00K -3.8(8) . . . . ?
C00Z N008 C00N C00T 178.4(5) . . . . ?
C00Z N008 C00U N009 -178.9(4) . . . . ?
C00Z N008 C00U C019 -0.7(8) . . . . ?
C011 N00A C00P N00L 1.1(8) . . . . ?
C011 N00A C00P C00W -179.8(5) . . . . ?
C011 N00A C00Q N005 178.8(4) . . . . ?
C011 N00A C00Q C016 -0.7(8) . . . . ?
C013 C014 C017 C00X -0.6(9) . . . . ?
